data_2206517
loop_
_publ_author_name
'Yao-Cheng Shi'
'Chun-Xia Sui'
'Hong-Jian Cheng'

_publ_section_title
;
 <i>N</i>,<i>N</i>'-Butanedioylbis(5-ferrocenyl-3-methyl-1<i>H</i>-pyrazole)
;
_journal_coeditor_code OM6240
_journal_issue 8
_journal_name_full 'Acta Crystallographica Section E'
_journal_page_first m1563
_journal_page_last m1565
_journal_paper_doi 10.1107/S1600536805021768
_journal_volume 61
_journal_year 2005
_chemical_formula_iupac '[Fe2 (C5 H5)2 (C22 H20 N4 O2)]'
_chemical_formula_moiety 'C32 H30 Fe2 N4 O2'
_chemical_formula_sum 'C32 H30 Fe2 N4 O2'
_chemical_formula_weight 614.30
_chemical_melting_point 407
_chemical_name_systematic
;
N,N'-Butanedioylbis(5-ferrocenyl-3-methyl-1H-pyrazole)
;
_space_group_IT_number 2
_space_group_name_Hall '-P 1'
_symmetry_cell_setting triclinic
_symmetry_space_group_name_Hall '-P 1'
_symmetry_space_group_name_H-M 'P -1'
_atom_sites_solution_hydrogens geom
_atom_sites_solution_primary direct
_atom_sites_solution_secondary difmap
_audit_creation_method SHELXL-97
_cell_angle_alpha 64.45(3)
_cell_angle_beta 73.85(3)
_cell_angle_gamma 88.61(3)
_cell_formula_units_Z 2
_cell_length_a 9.0105(9)
_cell_length_b 12.633(3)
_cell_length_c 13.717(3)
_cell_measurement_reflns_used 25
_cell_measurement_temperature 293
_cell_measurement_theta_max 13
_cell_measurement_theta_min 10
_cell_volume 1344.8(6)
_computing_cell_refinement 'CAD-4 Software'
_computing_data_collection 'CAD-4 Software (Enraf--Nonius, 1989)'
_computing_data_reduction 'XCAD4 (Harms & Wocadlo, 1995)'
_computing_molecular_graphics 'ORTEP-3 for Windows (Farrugia, 1997)'
_computing_publication_material 'WinGX (Farrugia, 1999)'
_computing_structure_refinement 'SHELXL97 (Sheldrick, 1997)'
_computing_structure_solution 'SHELXS97 (Sheldrick, 1997)'
_diffrn_ambient_temperature 293
_diffrn_measured_fraction_theta_full 0.998
_diffrn_measured_fraction_theta_max 0.998
_diffrn_measurement_device_type 'Enraf--Nonius CAD-4'
_diffrn_measurement_method \w/2\q
_diffrn_radiation_monochromator graphite
_diffrn_radiation_source 'fine-focus sealed tube'
_diffrn_radiation_type MoK\a
_diffrn_radiation_wavelength 0.71073
_diffrn_reflns_av_R_equivalents 0.0206
_diffrn_reflns_av_sigmaI/netI 0.0338
_diffrn_reflns_limit_h_max 11
_diffrn_reflns_limit_h_min 0
_diffrn_reflns_limit_k_max 15
_diffrn_reflns_limit_k_min -15
_diffrn_reflns_limit_l_max 16
_diffrn_reflns_limit_l_min -16
_diffrn_reflns_number 5623
_diffrn_reflns_theta_full 25.97
_diffrn_reflns_theta_max 25.97
_diffrn_reflns_theta_min 1.72
_diffrn_standards_decay_% 0.1
_diffrn_standards_interval_count 200
_diffrn_standards_interval_time 120
_diffrn_standards_number 3
_exptl_absorpt_coefficient_mu 1.117
_exptl_absorpt_correction_T_max 0.796
_exptl_absorpt_correction_T_min 0.656
_exptl_absorpt_correction_type empirical
_exptl_absorpt_process_details 'via \y scan (North <i>et al.</i>, 1968)'
_exptl_crystal_colour orange
_exptl_crystal_density_diffrn 1.517
_exptl_crystal_density_method 'not measured'
_exptl_crystal_description Prism
_exptl_crystal_F_000 636
_exptl_crystal_size_max 0.4
_exptl_crystal_size_mid 0.3
_exptl_crystal_size_min 0.2
_refine_diff_density_max 0.758
_refine_diff_density_min -0.606
_refine_ls_extinction_coef 0.018(2)
_refine_ls_extinction_expression Fc^*^=kFc[1+0.001xFc^2^\l^3^/sin(2\q)]^-1/4^
_refine_ls_extinction_method SHELXL97
_refine_ls_goodness_of_fit_ref 0.928
_refine_ls_hydrogen_treatment constr
_refine_ls_matrix_type full
_refine_ls_number_parameters 362
_refine_ls_number_reflns 5268
_refine_ls_number_restraints 0
_refine_ls_restrained_S_all 0.928
_refine_ls_R_factor_all 0.0772
_refine_ls_R_factor_gt 0.0614
_refine_ls_shift/su_max 0.000
_refine_ls_shift/su_mean 0.000
_refine_ls_structure_factor_coef Fsqd
_refine_ls_weighting_details 'calc w = 1/[\s^2^(Fo^2^)+(0.1P)^2^+8.9P] where P = (Fo^2^+2Fc^2^)/3'
_refine_ls_weighting_scheme calc
_refine_ls_wR_factor_gt 0.1940
_refine_ls_wR_factor_ref 0.2068
_reflns_number_gt 4140
_reflns_number_total 5268
_reflns_threshold_expression I>2\s(I)
_cod_data_source_file om6240.cif
_cod_data_source_block I
_cod_depositor_comments
;
The following automatic conversions were performed:
'_symmetry_cell_setting' value 'Triclinic' changed to 'triclinic'
according to '/home/saulius/struct/CIF-dictionaries/cif_core.dic'
dictionary named 'cif_core.dic' version 2.4.1 from 2010-06-29.

Automatic conversion script
Id: cif_fix_enum 1527 2010-12-29 10:47:43Z saulius 

The following automatic conversions were performed:

'_symmetry_cell_setting' value 'Triclinic' changed to 'triclinic'
according to /home/saulius/struct/CIF-dictionaries/cif_core.dic
dictionary named 'cif_core.dic' version 2.4.1 from 2010-06-29.

Automatic conversion script
Id: cif_fix_values 1715 2011-07-08 13:25:40Z adriana 
;
_cod_database_code 2206517
_cod_database_fobs_code 2206517

loop_
_symmetry_equiv_pos_as_xyz
'x, y, z'
'-x, -y, -z'

loop_
_atom_site_label
_atom_site_fract_x
_atom_site_fract_y
_atom_site_fract_z
_atom_site_U_iso_or_equiv
_atom_site_adp_type
_atom_site_calc_flag
_atom_site_refinement_flags
_atom_site_occupancy
_atom_site_type_symbol
Fe1 0.71152(9) 0.33386(6) 0.45748(6) 0.0318(3) Uani d . 1 Fe
Fe2 1.29939(9) -0.33022(6) 0.04043(6) 0.0326(3) Uani d . 1 Fe
O1 0.9595(6) 0.2047(4) 0.1892(4) 0.0578(13) Uani d . 1 O
O2 1.2865(7) -0.0890(5) 0.1210(4) 0.0682(16) Uani d . 1 O
N1 0.9049(5) -0.0570(4) 0.4374(4) 0.0351(10) Uani d . 1 N
N2 0.8901(5) 0.0588(4) 0.3685(4) 0.0321(9) Uani d . 1 N
N3 1.2196(5) 0.1180(4) -0.1264(4) 0.0375(10) Uani d . 1 N
N4 1.2663(5) 0.0142(4) -0.0566(4) 0.0349(10) Uani d . 1 N
C1 0.7658(10) 0.4557(6) 0.5061(7) 0.060(2) Uani d . 1 C
H1 0.7709 0.5416 0.4637 0.072 Uiso calc R 1 H
C2 0.6348(9) 0.3799(7) 0.5874(6) 0.0548(17) Uani d . 1 C
H2 0.5318 0.4037 0.6112 0.066 Uiso calc R 1 H
C4 0.8335(7) 0.2677(6) 0.5725(5) 0.0451(14) Uani d . 1 C
H4 0.8926 0.1993 0.5849 0.054 Uiso calc R 1 H
C5 0.8912(8) 0.3858(6) 0.4962(6) 0.0536(16) Uani d . 1 C
H5 0.9978 0.4149 0.4463 0.064 Uiso calc R 1 H
C3 0.6745(8) 0.2652(6) 0.6281(5) 0.0514(16) Uani d . 1 C
H3 0.6045 0.1945 0.6856 0.062 Uiso calc R 1 H
C6 0.5522(8) 0.3640(6) 0.3699(6) 0.0495(16) Uani d . 1 C
H6 0.4573 0.4020 0.3826 0.059 Uiso calc R 1 H
C7 0.5654(6) 0.2409(5) 0.4252(5) 0.0383(12) Uani d . 1 C
H7 0.4812 0.1796 0.4818 0.046 Uiso calc R 1 H
C8 0.7240(6) 0.2226(5) 0.3831(5) 0.0328(11) Uani d . 1 C
C9 0.8053(7) 0.3349(5) 0.3036(5) 0.0435(13) Uani d . 1 C
H9 0.9162 0.3504 0.2617 0.052 Uiso calc R 1 H
C10 0.6989(9) 0.4222(6) 0.2951(5) 0.0492(15) Uani d . 1 C
H10 0.7240 0.5073 0.2467 0.059 Uiso calc R 1 H
C11 0.7770(6) 0.1042(5) 0.4276(4) 0.0302(11) Uani d . 1 C
C12 0.7220(6) 0.0143(5) 0.5341(5) 0.0349(11) Uani d . 1 C
H12 0.6446 0.0166 0.5941 0.042 Uiso calc R 1 H
C13 0.8039(6) -0.0823(5) 0.5363(5) 0.0345(11) Uani d . 1 C
C14 0.7881(7) -0.2015(5) 0.6321(5) 0.0451(14) Uani d . 1 C
H14A 0.8603 -0.2487 0.6079 0.068 Uiso calc R 1 H
H14B 0.6841 -0.2386 0.6566 0.068 Uiso calc R 1 H
H14C 0.8098 -0.1940 0.6937 0.068 Uiso calc R 1 H
C15 0.9751(6) 0.1067(5) 0.2535(5) 0.0376(12) Uani d . 1 C
C16 1.0863(7) 0.0292(5) 0.2193(5) 0.0415(13) Uani d . 1 C
H16A 1.0387 -0.0519 0.2586 0.050 Uiso calc R 1 H
H16B 1.1797 0.0323 0.2404 0.050 Uiso calc R 1 H
C17 1.1280(7) 0.0708(5) 0.0927(5) 0.0366(12) Uani d . 1 C
H17A 1.0340 0.0711 0.0712 0.044 Uiso calc R 1 H
H17B 1.1795 0.1508 0.0536 0.044 Uiso calc R 1 H
C18 1.2338(7) -0.0096(5) 0.0584(5) 0.0392(13) Uani d . 1 C
C19 1.2317(8) 0.2216(6) -0.3245(5) 0.0488(15) Uani d . 1 C
H19A 1.1819 0.2774 -0.2996 0.073 Uiso calc R 1 H
H19B 1.1661 0.1952 -0.3559 0.073 Uiso calc R 1 H
H19C 1.3293 0.2586 -0.3811 0.073 Uiso calc R 1 H
C20 1.2591(6) 0.1186(5) -0.2265(4) 0.0366(12) Uani d . 1 C
C21 1.3287(6) 0.0166(5) -0.2233(4) 0.0372(12) Uani d . 1 C
H21 1.3646 -0.0022 -0.2837 0.045 Uiso calc R 1 H
C22 1.3340(6) -0.0502(5) -0.1147(4) 0.0323(11) Uani d . 1 C
C23 1.5358(7) -0.3192(6) 0.0047(6) 0.0487(15) Uani d . 1 C
H23 1.5940 -0.3728 0.0528 0.058 Uiso calc R 1 H
C24 1.4909(7) -0.3336(6) -0.0796(5) 0.0492(16) Uani d . 1 C
H24 1.5128 -0.3987 -0.1004 0.059 Uiso calc R 1 H
C25 1.4064(7) -0.2376(5) -0.1290(5) 0.0422(13) Uani d . 1 C
H25 1.3606 -0.2253 -0.1895 0.051 Uiso calc R 1 H
C26 1.3983(6) -0.1638(5) -0.0735(5) 0.0349(12) Uani d . 1 C
C27 1.4789(7) -0.2144(5) 0.0101(5) 0.0431(13) Uani d . 1 C
H27 1.4925 -0.1830 0.0615 0.052 Uiso calc R 1 H
C28 1.1522(8) -0.3703(7) 0.1978(5) 0.0559(17) Uani d . 1 C
H28 1.1643 -0.3382 0.2491 0.067 Uiso calc R 1 H
C29 1.2108(8) -0.4721(6) 0.1927(6) 0.0577(18) Uani d . 1 C
H29 1.2719 -0.5232 0.2400 0.069 Uiso calc R 1 H
C30 1.1688(8) -0.4887(5) 0.1083(6) 0.0552(17) Uani d . 1 C
H30 1.1942 -0.5533 0.0872 0.066 Uiso calc R 1 H
C31 1.0825(7) -0.3961(6) 0.0607(6) 0.0542(17) Uani d . 1 C
H31 1.0382 -0.3845 -0.0004 0.065 Uiso calc R 1 H
C32 1.0713(7) -0.3224(6) 0.1155(6) 0.0504(16) Uani d . 1 C
H32 1.0178 -0.2511 0.0994 0.061 Uiso calc R 1 H

loop_
_atom_site_aniso_label
_atom_site_aniso_U_11
_atom_site_aniso_U_22
_atom_site_aniso_U_33
_atom_site_aniso_U_12
_atom_site_aniso_U_13
_atom_site_aniso_U_23
Fe1 0.0337(4) 0.0305(4) 0.0365(4) 0.0066(3) -0.0152(3) -0.0168(3)
Fe2 0.0305(4) 0.0307(4) 0.0331(4) 0.0057(3) -0.0062(3) -0.0129(3)
O1 0.076(3) 0.051(3) 0.036(2) 0.027(2) -0.008(2) -0.016(2)
O2 0.107(4) 0.066(3) 0.039(2) 0.049(3) -0.031(3) -0.026(2)
N1 0.035(2) 0.035(2) 0.035(2) 0.0077(19) -0.0111(19) -0.016(2)
N2 0.034(2) 0.032(2) 0.031(2) 0.0087(18) -0.0116(18) -0.0150(19)
N3 0.041(3) 0.034(2) 0.034(2) 0.006(2) -0.007(2) -0.015(2)
N4 0.041(3) 0.033(2) 0.029(2) 0.0077(19) -0.0079(19) -0.0144(19)
C1 0.097(6) 0.032(3) 0.073(5) 0.012(3) -0.048(4) -0.029(3)
C2 0.057(4) 0.070(5) 0.065(4) 0.023(4) -0.029(3) -0.049(4)
C4 0.051(4) 0.048(4) 0.051(4) 0.017(3) -0.033(3) -0.026(3)
C5 0.045(4) 0.064(4) 0.061(4) -0.005(3) -0.021(3) -0.032(4)
C3 0.064(4) 0.059(4) 0.035(3) 0.000(3) -0.020(3) -0.020(3)
C6 0.057(4) 0.050(4) 0.069(4) 0.032(3) -0.043(4) -0.036(3)
C7 0.028(3) 0.049(3) 0.053(3) 0.010(2) -0.017(2) -0.033(3)
C8 0.032(3) 0.038(3) 0.036(3) 0.007(2) -0.014(2) -0.022(2)
C9 0.047(3) 0.042(3) 0.040(3) 0.001(3) -0.008(3) -0.019(3)
C10 0.074(5) 0.040(3) 0.038(3) 0.017(3) -0.029(3) -0.016(3)
C11 0.026(2) 0.034(3) 0.036(3) 0.006(2) -0.010(2) -0.020(2)
C12 0.032(3) 0.037(3) 0.034(3) 0.004(2) -0.004(2) -0.017(2)
C13 0.033(3) 0.037(3) 0.039(3) 0.004(2) -0.014(2) -0.019(2)
C14 0.045(3) 0.037(3) 0.046(3) 0.002(3) -0.015(3) -0.011(3)
C15 0.036(3) 0.048(3) 0.035(3) 0.015(2) -0.014(2) -0.021(3)
C16 0.043(3) 0.048(3) 0.038(3) 0.019(3) -0.012(2) -0.023(3)
C17 0.038(3) 0.040(3) 0.034(3) 0.009(2) -0.009(2) -0.019(2)
C18 0.046(3) 0.038(3) 0.033(3) 0.008(3) -0.010(2) -0.018(2)
C19 0.054(4) 0.047(4) 0.039(3) 0.011(3) -0.012(3) -0.016(3)
C20 0.035(3) 0.037(3) 0.032(3) -0.001(2) -0.005(2) -0.012(2)
C21 0.040(3) 0.042(3) 0.029(3) 0.005(2) -0.005(2) -0.019(2)
C22 0.027(2) 0.035(3) 0.032(3) 0.002(2) -0.003(2) -0.016(2)
C23 0.033(3) 0.046(3) 0.060(4) 0.010(3) -0.012(3) -0.018(3)
C24 0.045(3) 0.042(3) 0.051(4) 0.011(3) 0.004(3) -0.022(3)
C25 0.046(3) 0.039(3) 0.035(3) 0.005(3) 0.001(2) -0.019(3)
C26 0.028(3) 0.033(3) 0.038(3) 0.003(2) -0.001(2) -0.015(2)
C27 0.035(3) 0.041(3) 0.052(4) 0.006(2) -0.011(3) -0.020(3)
C28 0.051(4) 0.068(5) 0.035(3) -0.002(3) 0.004(3) -0.020(3)
C29 0.051(4) 0.049(4) 0.045(4) 0.008(3) -0.009(3) 0.001(3)
C30 0.049(4) 0.031(3) 0.072(5) -0.001(3) -0.004(3) -0.019(3)
C31 0.038(3) 0.059(4) 0.052(4) -0.008(3) -0.008(3) -0.015(3)
C32 0.030(3) 0.045(3) 0.055(4) 0.007(3) 0.003(3) -0.012(3)

loop_
_atom_type_symbol
_atom_type_description
_atom_type_scat_dispersion_real
_atom_type_scat_dispersion_imag
_atom_type_scat_source
C C 0.0033 0.0016 'International Tables Vol C Tables 4.2.6.8 and 6.1.1.4'
H H 0.0000 0.0000 'International Tables Vol C Tables 4.2.6.8 and 6.1.1.4'
N N 0.0061 0.0033 'International Tables Vol C Tables 4.2.6.8 and 6.1.1.4'
O O 0.0106 0.0060 'International Tables Vol C Tables 4.2.6.8 and 6.1.1.4'
Fe Fe 0.3463 0.8444 'International Tables Vol C Tables 4.2.6.8 and 6.1.1.4'

loop_
_geom_angle_atom_site_label_1
_geom_angle_atom_site_label_2
_geom_angle_atom_site_label_3
_geom_angle
C9 Fe1 C1 126.5(3)
C9 Fe1 C7 68.6(2)
C1 Fe1 C7 154.3(3)
C9 Fe1 C5 106.0(3)
C1 Fe1 C5 41.1(3)
C7 Fe1 C5 163.7(3)
C9 Fe1 C3 152.8(3)
C1 Fe1 C3 67.4(3)
C7 Fe1 C3 109.4(3)
C5 Fe1 C3 68.0(3)
C9 Fe1 C4 117.7(3)
C1 Fe1 C4 68.0(3)
C7 Fe1 C4 127.2(3)
C5 Fe1 C4 40.3(3)
C3 Fe1 C4 40.6(3)
C9 Fe1 C2 164.7(3)
C1 Fe1 C2 40.0(3)
C7 Fe1 C2 120.9(3)
C5 Fe1 C2 68.1(3)
C3 Fe1 C2 39.7(3)
C4 Fe1 C2 67.6(3)
C9 Fe1 C6 68.3(3)
C1 Fe1 C6 119.9(3)
C7 Fe1 C6 40.8(2)
C5 Fe1 C6 153.1(3)
C3 Fe1 C6 128.9(3)
C4 Fe1 C6 165.9(3)
C2 Fe1 C6 110.2(3)
C9 Fe1 C8 40.6(2)
C1 Fe1 C8 163.4(3)
C7 Fe1 C8 41.2(2)
C5 Fe1 C8 124.8(3)
C3 Fe1 C8 119.6(3)
C4 Fe1 C8 106.7(2)
C2 Fe1 C8 154.3(3)
C6 Fe1 C8 68.9(2)
C9 Fe1 C10 41.0(3)
C1 Fe1 C10 108.0(3)
C7 Fe1 C10 68.4(3)
C5 Fe1 C10 118.3(3)
C3 Fe1 C10 165.6(3)
C4 Fe1 C10 152.1(3)
C2 Fe1 C10 128.1(3)
C6 Fe1 C10 40.2(3)
C8 Fe1 C10 68.8(2)
C29 Fe2 C26 158.9(3)
C29 Fe2 C27 122.3(3)
C26 Fe2 C27 41.3(2)
C29 Fe2 C30 40.5(3)
C26 Fe2 C30 159.3(3)
C27 Fe2 C30 157.6(3)
C29 Fe2 C25 158.7(3)
C26 Fe2 C25 40.9(2)
C27 Fe2 C25 69.1(3)
C30 Fe2 C25 122.5(3)
C29 Fe2 C31 67.7(3)
C26 Fe2 C31 123.8(3)
C27 Fe2 C31 160.6(3)
C30 Fe2 C31 40.3(3)
C25 Fe2 C31 107.7(3)
C29 Fe2 C24 122.3(3)
C26 Fe2 C24 69.0(2)
C27 Fe2 C24 68.8(3)
C30 Fe2 C24 106.3(3)
C25 Fe2 C24 41.0(2)
C31 Fe2 C24 122.1(3)
C29 Fe2 C23 107.1(3)
C26 Fe2 C23 69.1(2)
C27 Fe2 C23 41.1(2)
C30 Fe2 C23 121.2(3)
C25 Fe2 C23 68.5(3)
C31 Fe2 C23 157.1(3)
C24 Fe2 C23 40.3(3)
C29 Fe2 C28 40.2(3)
C26 Fe2 C28 123.4(3)
C27 Fe2 C28 107.8(3)
C30 Fe2 C28 68.2(3)
C25 Fe2 C28 159.5(3)
C31 Fe2 C28 68.1(3)
C24 Fe2 C28 158.4(3)
C23 Fe2 C28 123.3(3)
C29 Fe2 C32 67.8(3)
C26 Fe2 C32 108.5(2)
C27 Fe2 C32 124.2(3)
C30 Fe2 C32 68.1(3)
C25 Fe2 C32 123.2(3)
C31 Fe2 C32 40.4(3)
C24 Fe2 C32 158.6(3)
C23 Fe2 C32 160.4(3)
C28 Fe2 C32 40.7(3)
C13 N1 N2 105.4(4)
N1 N2 C11 110.9(4)
N1 N2 C15 118.1(4)
C11 N2 C15 130.7(4)
N3 N4 C22 111.8(4)
N3 N4 C18 116.5(4)
C22 N4 C18 131.7(5)
C20 N3 N4 105.0(4)
C2 C1 C5 107.9(6)
C2 C1 Fe1 70.3(4)
C5 C1 Fe1 69.6(3)
C2 C1 H1 126.0
C5 C1 H1 126.0
Fe1 C1 H1 126.0
C3 C2 C1 108.6(6)
C3 C2 Fe1 70.0(4)
C1 C2 Fe1 69.7(4)
C3 C2 H2 125.7
C1 C2 H2 125.7
Fe1 C2 H2 125.7
C5 C4 C3 107.8(6)
C5 C4 Fe1 69.7(3)
C3 C4 Fe1 69.6(3)
C5 C4 H4 126.1
C3 C4 H4 126.1
Fe1 C4 H4 126.1
C4 C5 C1 107.2(6)
C4 C5 Fe1 70.0(3)
C1 C5 Fe1 69.4(4)
C4 C5 H5 126.4
C1 C5 H5 126.4
Fe1 C5 H5 126.4
C2 C3 C4 108.4(6)
C2 C3 Fe1 70.3(4)
C4 C3 Fe1 69.8(3)
C2 C3 H3 125.8
C4 C3 H3 125.8
Fe1 C3 H3 125.8
C10 C6 C7 108.5(5)
C10 C6 Fe1 70.1(3)
C7 C6 Fe1 69.3(3)
C10 C6 H6 125.7
C7 C6 H6 125.7
Fe1 C6 H6 125.7
C6 C7 C8 108.0(5)
C6 C7 Fe1 69.9(3)
C8 C7 Fe1 69.7(3)
C6 C7 H7 126.0
C8 C7 H7 126.0
Fe1 C7 H7 126.0
C9 C8 C7 107.0(5)
C9 C8 C11 131.7(5)
C7 C8 C11 121.2(5)
C9 C8 Fe1 69.3(3)
C7 C8 Fe1 69.0(3)
C11 C8 Fe1 123.9(4)
C8 C9 C10 108.8(5)
C8 C9 Fe1 70.1(3)
C10 C9 Fe1 70.0(3)
C8 C9 H9 125.6
C10 C9 H9 125.6
Fe1 C9 H9 125.6
C6 C10 C9 107.8(5)
C6 C10 Fe1 69.7(3)
C9 C10 Fe1 69.0(3)
C6 C10 H10 126.1
C9 C10 H10 126.1
Fe1 C10 H10 126.1
C12 C11 N2 105.2(4)
C12 C11 C8 127.5(5)
N2 C11 C8 127.3(5)
C11 C12 C13 107.3(5)
C11 C12 H12 126.4
C13 C12 H12 126.4
N1 C13 C12 111.2(5)
N1 C13 C14 120.1(5)
C12 C13 C14 128.7(5)
C13 C14 H14A 109.5
C13 C14 H14B 109.5
H14A C14 H14B 109.5
C13 C14 H14C 109.5
H14A C14 H14C 109.5
H14B C14 H14C 109.5
O1 C15 N2 120.5(5)
O1 C15 C16 123.9(5)
N2 C15 C16 115.6(5)
C15 C16 C17 109.8(5)
C15 C16 H16A 109.7
C17 C16 H16A 109.7
C15 C16 H16B 109.7
C17 C16 H16B 109.7
H16A C16 H16B 108.2
C18 C17 C16 110.2(5)
C18 C17 H17A 109.6
C16 C17 H17A 109.6
C18 C17 H17B 109.6
C16 C17 H17B 109.6
H17A C17 H17B 108.1
O2 C18 N4 120.7(5)
O2 C18 C17 124.7(5)
N4 C18 C17 114.6(5)
C20 C19 H19A 109.5
C20 C19 H19B 109.5
H19A C19 H19B 109.5
C20 C19 H19C 109.5
H19A C19 H19C 109.5
H19B C19 H19C 109.5
N3 C20 C21 111.2(5)
N3 C20 C19 119.5(5)
C21 C20 C19 129.3(5)
C22 C21 C20 107.6(5)
C22 C21 H21 126.2
C20 C21 H21 126.2
C21 C22 N4 104.4(5)
C21 C22 C26 126.0(5)
N4 C22 C26 129.5(5)
C24 C23 C27 108.5(6)
C24 C23 Fe2 69.8(4)
C27 C23 Fe2 69.2(3)
C24 C23 H23 125.7
C27 C23 H23 125.7
Fe2 C23 H23 125.7
C23 C24 C25 108.3(5)
C23 C24 Fe2 69.9(3)
C25 C24 Fe2 69.4(3)
C23 C24 H24 125.9
C25 C24 H24 125.9
Fe2 C24 H24 125.9
C26 C25 C24 108.1(6)
C26 C25 Fe2 69.3(3)
C24 C25 Fe2 69.6(3)
C26 C25 H25 126.0
C24 C25 H25 126.0
Fe2 C25 H25 126.0
C25 C26 C27 107.7(5)
C25 C26 C22 120.7(5)
C27 C26 C22 131.1(5)
C25 C26 Fe2 69.7(3)
C27 C26 Fe2 69.4(3)
C22 C26 Fe2 132.5(4)
C23 C27 C26 107.4(5)
C23 C27 Fe2 69.7(3)
C26 C27 Fe2 69.3(3)
C23 C27 H27 126.3
C26 C27 H27 126.3
Fe2 C27 H27 126.3
C29 C28 C32 107.5(6)
C29 C28 Fe2 69.5(4)
C32 C28 Fe2 69.9(3)
C29 C28 H28 126.3
C32 C28 H28 126.3
Fe2 C28 H28 126.3
C28 C29 C30 109.1(6)
C28 C29 Fe2 70.4(4)
C30 C29 Fe2 70.0(4)
C28 C29 H29 125.5
C30 C29 H29 125.5
Fe2 C29 H29 125.5
C31 C30 C29 107.4(6)
C31 C30 Fe2 69.9(4)
C29 C30 Fe2 69.4(4)
C31 C30 H30 126.3
C29 C30 H30 126.3
Fe2 C30 H30 126.3
C30 C31 C32 108.5(6)
C30 C31 Fe2 69.7(4)
C32 C31 Fe2 70.0(4)
C30 C31 H31 125.8
C32 C31 H31 125.8
Fe2 C31 H31 125.8
C31 C32 C28 107.6(6)
C31 C32 Fe2 69.5(4)
C28 C32 Fe2 69.5(3)
C31 C32 H32 126.2
C28 C32 H32 126.2
Fe2 C32 H32 126.2

loop_
_geom_bond_atom_site_label_1
_geom_bond_atom_site_label_2
_geom_bond_distance
_geom_bond_publ_flag
O1 C15 1.203(7) y
N1 C13 1.313(7) y
N1 N2 1.385(6) y
N2 C11 1.392(6) y
N2 C15 1.403(7) y
C1 C2 1.398(11) ?
C1 C5 1.430(10) ?
C1 H1 0.9800 ?
C2 C3 1.388(10) ?
C2 H2 0.9800 ?
C4 C5 1.407(9) ?
C4 C3 1.417(9) ?
C3 H3 0.9800 ?
C4 H4 0.9800 ?
C5 H5 0.9800 ?
C6 C10 1.408(10) ?
C6 C7 1.425(9) ?
C6 H6 0.9800 ?
C7 C8 1.439(7) ?
C7 H7 0.9800 ?
C8 C9 1.418(8) ?
C8 C11 1.476(7) y
C9 C10 1.431(9) ?
C9 H9 0.9800 ?
C10 H10 0.9800 ?
C11 C12 1.365(7) y
C12 C13 1.404(8) y
C12 H12 0.9300 ?
C13 C14 1.488(8) y
C14 H14A 0.9600 ?
C14 H14B 0.9600 ?
C14 H14C 0.9600 ?
C15 C16 1.507(7) ?
C16 C17 1.515(7) ?
C16 H16A 0.9700 ?
C16 H16B 0.9700 ?
C17 C18 1.509(7) ?
C17 H17A 0.9700 ?
C17 H17B 0.9700 ?
O2 C18 1.195(7) y
N3 C20 1.315(7) y
N3 N4 1.389(6) y
N4 C18 1.415(7) y
N4 C22 1.391(7) y
C19 C20 1.491(8) y
C19 H19A 0.9600 ?
C19 H19B 0.9600 ?
C19 H19C 0.9600 ?
C20 C21 1.409(8) y
C21 C22 1.373(8) y
C21 H21 0.9300 ?
C22 C26 1.468(7) y
C23 C24 1.407(10) ?
C23 C27 1.432(9) ?
C23 H23 0.9800 ?
C24 C25 1.429(9) ?
C24 H24 0.9800 ?
C25 C26 1.425(8) ?
C25 H25 0.9800 ?
C26 C27 1.436(8) ?
C27 H27 0.9800 ?
C28 C29 1.400(10) ?
C28 C32 1.422(10) ?
C28 H28 0.9800 ?
C29 C30 1.409(11) ?
C29 H29 0.9800 ?
C30 C31 1.406(10) ?
C30 H30 0.9800 ?
C31 C32 1.413(10) ?
C31 H31 0.9800 ?
C32 H32 0.9800 ?
Fe1 C9 2.037(6) ?
Fe1 C1 2.038(6) ?
Fe1 C7 2.039(5) ?
Fe1 C5 2.041(6) ?
Fe1 C3 2.042(6) ?
Fe1 C4 2.044(6) ?
Fe1 C2 2.045(6) ?
Fe1 C6 2.046(6) ?
Fe1 C8 2.048(5) ?
Fe1 C10 2.051(6) ?
Fe2 C29 2.031(6) ?
Fe2 C26 2.035(5) ?
Fe2 C27 2.036(6) ?
Fe2 C30 2.039(6) ?
Fe2 C25 2.040(6) ?
Fe2 C31 2.041(6) ?
Fe2 C24 2.041(6) ?
Fe2 C23 2.042(6) ?
Fe2 C28 2.043(6) ?
Fe2 C32 2.048(6) ?

loop_
_geom_hbond_atom_site_label_D
_geom_hbond_atom_site_label_H
_geom_hbond_atom_site_label_A
_geom_hbond_site_symmetry_A
_geom_hbond_distance_DH
_geom_hbond_distance_HA
_geom_hbond_distance_DA
_geom_hbond_angle_DHA
_geom_hbond_publ_flag
C4 H4 N1 2_756 0.98 2.58 3.534(9) 164 yes
C19 H19B N1 2_755 0.96 2.62 3.493(9) 152 yes
